data_2203296
loop_
_publ_author_name
'Zhao, Jian-She'
'Zhang, Rong-Lan'
'Yang, Shi-Yao'
'Ng, Seik Weng'

_publ_section_title
;
 Tetra-\m-acetato-bis[aquacopper(II)]--4,5-diazafluoren-9-one (1/2)
;
_journal_issue 3
_journal_name_full 'Acta Crystallographica Section E'
_journal_page_first m264
_journal_page_last m266
_journal_paper_doi 10.1107/S1600536804001898
_journal_volume 60
_journal_year 2004
_chemical_formula_iupac '[Cu2 (C2 H3 O2)4 (H2 O)2], 2C11 H6 N2 O'
_chemical_formula_moiety 'C8 H28 Cu2 N4 O12, 2C11 H6 N2 O'
_chemical_formula_sum 'C30 H28 Cu2 N4 O12'
_chemical_formula_weight 763.64
_chemical_name_systematic
;
Tetra-\m-acetato-bis[aquacopper(II)]--4,5-diazafluoren-9-one (1/2)
;
_space_group_IT_number 14
_symmetry_cell_setting monoclinic
_symmetry_space_group_name_Hall '-P 2yab'
_symmetry_space_group_name_H-M 'P 1 21/a 1'
_atom_sites_solution_hydrogens geom
_atom_sites_solution_primary direct
_atom_sites_solution_secondary difmap
_audit_creation_method SHELXL-97
_cell_angle_alpha 90.00
_cell_angle_beta 92.6040(10)
_cell_angle_gamma 90.00
_cell_formula_units_Z 2
_cell_length_a 7.4661(3)
_cell_length_b 25.9510(10)
_cell_length_c 8.2342(3)
_cell_measurement_reflns_used 8182
_cell_measurement_temperature 298(2)
_cell_measurement_theta_max 27.7
_cell_measurement_theta_min 2.5
_cell_volume 1593.75(11)
_computing_cell_refinement SMART
_computing_data_collection 'SMART (Bruker, 2001)'
_computing_data_reduction 'SAINT (Bruker, 2001)'
_computing_molecular_graphics 'ORTEPII (Johnson, 1976)'
_computing_publication_material SHELXL97
_computing_structure_refinement 'SHELXL97 (Sheldrick, 1997)'
_computing_structure_solution 'SHELXS97 (Sheldrick, 1997)'
_diffrn_ambient_temperature 298(2)
_diffrn_measured_fraction_theta_full 0.96
_diffrn_measured_fraction_theta_max 0.96
_diffrn_measurement_device_type 'Bruker APEX area-detector'
_diffrn_measurement_method '\f and \w'
_diffrn_radiation_monochromator graphite
_diffrn_radiation_source 'fine-focus sealed tube'
_diffrn_radiation_type MoK\a
_diffrn_radiation_wavelength 0.71073
_diffrn_reflns_av_R_equivalents 0.044
_diffrn_reflns_av_sigmaI/netI 0.040
_diffrn_reflns_limit_h_max 9
_diffrn_reflns_limit_h_min -9
_diffrn_reflns_limit_k_max 33
_diffrn_reflns_limit_k_min -33
_diffrn_reflns_limit_l_max 10
_diffrn_reflns_limit_l_min -10
_diffrn_reflns_number 17996
_diffrn_reflns_theta_full 28.2
_diffrn_reflns_theta_max 28.2
_diffrn_reflns_theta_min 1.6
_diffrn_standards_decay_% stable
_exptl_absorpt_coefficient_mu 1.40
_exptl_absorpt_correction_T_max 0.746
_exptl_absorpt_correction_T_min 0.574
_exptl_absorpt_correction_type multi-scan
_exptl_absorpt_process_details '(SADABS; Sheldrick, 1996)'
_exptl_crystal_colour Blue
_exptl_crystal_density_diffrn 1.591
_exptl_crystal_density_method 'not measured'
_exptl_crystal_description Wedge
_exptl_crystal_F_000 780
_exptl_crystal_size_max 0.32
_exptl_crystal_size_mid 0.24
_exptl_crystal_size_min 0.21
_refine_diff_density_max 0.39
_refine_diff_density_min -0.60
_refine_ls_extinction_method none
_refine_ls_goodness_of_fit_ref 1.12
_refine_ls_hydrogen_treatment mixed
_refine_ls_matrix_type full
_refine_ls_number_parameters 227
_refine_ls_number_reflns 3753
_refine_ls_number_restraints 2
_refine_ls_restrained_S_all 1.12
_refine_ls_R_factor_all 0.065
_refine_ls_R_factor_gt 0.050
_refine_ls_shift/su_max 0.001
_refine_ls_shift/su_mean 0.001
_refine_ls_structure_factor_coef Fsqd
_refine_ls_weighting_details 'calc w = 1/[\s^2^(Fo^2^)+(0.0593P)^2^] where P = (Fo^2^+2Fc^2^)/3'
_refine_ls_weighting_scheme calc
_refine_ls_wR_factor_gt 0.108
_refine_ls_wR_factor_ref 0.114
_reflns_number_gt 3120
_reflns_number_total 3753
_reflns_threshold_expression I>2\s(I)
_cod_data_source_file fl6082.cif
_cod_data_source_block I
_cod_depositor_comments
;
The following automatic conversions were performed:
'_symmetry_cell_setting' value 'Monoclinic' changed to 'monoclinic'
according to '/home/saulius/struct/CIF-dictionaries/cif_core.dic'
dictionary named 'cif_core.dic' version 2.4.1 from
2010-06-29.

'_exptl_absorpt_correction_type' value 'Multi-scan' changed
to 'multi-scan' according to
'/home/saulius/struct/CIF-dictionaries/cif_core.dic' dictionary named
'cif_core.dic' version 2.4.1 from 2010-06-29.

Automatic conversion script
Id: cif_fix_enum 1527 2010-12-29 10:47:43Z saulius 

The following automatic conversions were performed:

'_symmetry_cell_setting' value 'Monoclinic' changed to 'monoclinic'
according to /home/saulius/struct/CIF-dictionaries/cif_core.dic
dictionary named 'cif_core.dic' version 2.4.1 from
2010-06-29.

'_exptl_absorpt_correction_type' value 'Multi-scan'
changed to 'multi-scan' according to
/home/saulius/struct/CIF-dictionaries/cif_core.dic dictionary named
'cif_core.dic' version 2.4.1 from 2010-06-29.

Automatic conversion script
Id: cif_fix_values 1715 2011-07-08 13:25:40Z adriana 
;
_cod_original_cell_volume 1593.70(10)
_cod_original_sg_symbol_Hall '-P 2ya'
_cod_original_sg_symbol_H-M 'P 21/a'
_cod_database_code 2203296
_cod_database_fobs_code 2203296

loop_
_symmetry_equiv_pos_as_xyz
'x, y, z'
'-x+1/2, y+1/2, -z'
'-x, -y, -z'
'x-1/2, -y-1/2, z'

loop_
_atom_site_label
_atom_site_fract_x
_atom_site_fract_y
_atom_site_fract_z
_atom_site_U_iso_or_equiv
_atom_site_adp_type
_atom_site_calc_flag
_atom_site_refinement_flags
_atom_site_occupancy
_atom_site_type_symbol
Cu1 0.65362(4) 0.524460(10) 0.50035(4) 0.02920(10) Uani d . 1 Cu
O1 0.5214(3) 0.58010(10) 0.6030(3) 0.0410(10) Uani d . 1 O
O2 0.2585(3) 0.53920(10) 0.6011(3) 0.0390(10) Uani d . 1 O
O3 0.5618(3) 0.54940(10) 0.2866(2) 0.0450(10) Uani d . 1 O
O4 0.3007(3) 0.50720(10) 0.2847(2) 0.0420(10) Uani d . 1 O
O5 0.8710(6) 0.7722(2) -0.0983(5) 0.138(2) Uani d . 1 O
O1w 0.9005(3) 0.56620(10) 0.5040(3) 0.0440(10) Uani d D 1 O
N1 0.9394(4) 0.61840(10) 0.2056(3) 0.0480(10) Uani d . 1 N
N2 1.0484(4) 0.70920(10) 0.4253(4) 0.0550(10) Uani d . 1 N
C1 0.3567(4) 0.57810(10) 0.6279(3) 0.0340(10) Uani d . 1 C
C2 0.2713(4) 0.62550(10) 0.6932(4) 0.0450(10) Uani d . 1 C
C3 0.4127(4) 0.53650(10) 0.2228(3) 0.0350(10) Uani d . 1 C
C4 0.3639(5) 0.55810(10) 0.0566(4) 0.0500(10) Uani d . 1 C
C5 0.8870(5) 0.5857(2) 0.0857(5) 0.0610(10) Uani d . 1 C
C6 0.8390(6) 0.6001(2) -0.0703(6) 0.0770(10) Uani d . 1 C
C7 0.8394(6) 0.6510(2) -0.1102(5) 0.0770(10) Uani d . 1 C
C8 0.8922(5) 0.6858(2) 0.0085(4) 0.0560(10) Uani d . 1 C
C9 0.9074(6) 0.7433(2) 0.0133(5) 0.0760(10) Uani d . 1 C
C10 0.9718(5) 0.75710(10) 0.1805(5) 0.0580(10) Uani d . 1 C
C11 1.0104(6) 0.8035(2) 0.2568(7) 0.0770(10) Uani d . 1 C
C12 1.0679(6) 0.8018(2) 0.4167(7) 0.0790(10) Uani d . 1 C
C13 1.0858(5) 0.7552(2) 0.4941(5) 0.0720(10) Uani d . 1 C
C14 0.9925(4) 0.71180(10) 0.2705(4) 0.0420(10) Uani d . 1 C
C15 0.9419(4) 0.66750(10) 0.1633(4) 0.0400(10) Uani d . 1 C
H1w1 0.915(5) 0.5850(10) 0.423(3) 0.070(10) Uiso d D 1 H
H1w2 0.993(3) 0.5490(10) 0.532(4) 0.040(10) Uiso d D 1 H
H2a 0.3604 0.6458 0.7517 0.067 Uiso calc R 1 H
H2b 0.1794 0.6158 0.7651 0.067 Uiso calc R 1 H
H2c 0.2194 0.6454 0.6048 0.067 Uiso calc R 1 H
H4a 0.3101 0.5316 -0.0106 0.074 Uiso calc R 1 H
H4b 0.4700 0.5706 0.0080 0.074 Uiso calc R 1 H
H4c 0.2804 0.5860 0.0665 0.074 Uiso calc R 1 H
H5 0.8830 0.5508 0.1107 0.074 Uiso calc R 1 H
H6 0.8066 0.5754 -0.1480 0.093 Uiso calc R 1 H
H7 0.8050 0.6619 -0.2146 0.092 Uiso calc R 1 H
H11 0.9977 0.8346 0.2015 0.093 Uiso calc R 1 H
H12 1.0947 0.8321 0.4728 0.094 Uiso calc R 1 H
H13 1.1270 0.7554 0.6024 0.087 Uiso calc R 1 H

loop_
_atom_site_aniso_label
_atom_site_aniso_U_11
_atom_site_aniso_U_22
_atom_site_aniso_U_33
_atom_site_aniso_U_12
_atom_site_aniso_U_13
_atom_site_aniso_U_23
Cu1 0.0275(2) 0.0286(2) 0.0311(2) -0.00160(10) -0.00250(10) 0.00080(10)
O1 0.0340(10) 0.0310(10) 0.0560(10) 0.0000(10) 0.0020(10) -0.0080(10)
O2 0.0330(10) 0.0350(10) 0.0490(10) 0.0010(10) 0.0020(10) -0.0090(10)
O3 0.0400(10) 0.0550(10) 0.0380(10) -0.0050(10) -0.0070(10) 0.0160(10)
O4 0.0440(10) 0.0470(10) 0.0340(10) -0.0070(10) -0.0080(10) 0.0090(10)
O5 0.188(5) 0.112(3) 0.109(3) 0.017(3) -0.028(3) 0.069(3)
O1w 0.0330(10) 0.0460(10) 0.0520(10) -0.0050(10) -0.0050(10) 0.0140(10)
N1 0.050(2) 0.043(2) 0.050(2) -0.0070(10) 0.0040(10) -0.0010(10)
N2 0.058(2) 0.051(2) 0.056(2) -0.0030(10) -0.0060(10) -0.0060(10)
C1 0.040(2) 0.0310(10) 0.0310(10) 0.0060(10) -0.0050(10) 0.0010(10)
C2 0.051(2) 0.036(2) 0.048(2) 0.0100(10) 0.002(2) -0.0060(10)
C3 0.042(2) 0.034(2) 0.0300(10) 0.0070(10) -0.0010(10) 0.0000(10)
C4 0.050(2) 0.062(2) 0.036(2) 0.001(2) -0.0070(10) 0.014(2)
C5 0.056(2) 0.059(2) 0.070(3) -0.015(2) 0.014(2) -0.015(2)
C6 0.059(3) 0.110(4) 0.065(3) -0.024(2) 0.012(2) -0.034(3)
C7 0.060(2) 0.132(4) 0.038(2) -0.005(3) -0.003(2) -0.002(2)
C8 0.046(2) 0.075(3) 0.048(2) 0.006(2) 0.001(2) 0.014(2)
C9 0.074(3) 0.078(3) 0.074(3) 0.014(2) 0.001(2) 0.039(3)
C10 0.049(2) 0.045(2) 0.078(3) 0.008(2) 0.008(2) 0.018(2)
C11 0.067(3) 0.040(2) 0.127(4) 0.011(2) 0.024(3) 0.017(2)
C12 0.061(3) 0.053(2) 0.122(4) -0.007(2) 0.021(3) -0.027(3)
C13 0.063(2) 0.078(3) 0.076(3) -0.012(2) 0.002(2) -0.025(2)
C14 0.035(2) 0.039(2) 0.054(2) 0.0010(10) 0.0040(10) 0.0070(10)
C15 0.032(2) 0.047(2) 0.040(2) -0.0020(10) 0.0030(10) 0.0050(10)

loop_
_atom_type_symbol
_atom_type_description
_atom_type_scat_dispersion_real
_atom_type_scat_dispersion_imag
_atom_type_scat_source
C C 0.0033 0.0016 'International Tables Vol C Tables 4.2.6.8 and 6.1.1.4'
H H 0.0000 0.0000 'International Tables Vol C Tables 4.2.6.8 and 6.1.1.4'
N N 0.0061 0.0033 'International Tables Vol C Tables 4.2.6.8 and 6.1.1.4'
O O 0.0106 0.0060 'International Tables Vol C Tables 4.2.6.8 and 6.1.1.4'
Cu Cu 0.3201 1.2651 'International Tables Vol C Tables 4.2.6.8 and 6.1.1.4'

loop_
_geom_angle_atom_site_label_1
_geom_angle_atom_site_label_2
_geom_angle_atom_site_label_3
_geom_angle_site_symmetry_1
_geom_angle_site_symmetry_3
_geom_angle
_geom_angle_publ_flag
O1 Cu1 O2 . 3_666 168.60(10) yes
O1 Cu1 O3 . . 88.90(10) yes
O1 Cu1 O4 . 3_666 89.40(10) yes
O1 Cu1 O1w . . 94.10(10) yes
O2 Cu1 O3 3_666 . 90.30(10) yes
O2 Cu1 O4 3_666 3_666 89.10(10) yes
O2 Cu1 O1w 3_666 . 97.30(10) yes
O3 Cu1 O4 . 3_666 168.70(10) yes
O3 Cu1 O1w . . 96.40(10) yes
O4 Cu1 O1w 3_666 . 94.90(10) yes
C1 O1 Cu1 . . 123.7(2) no
C1 O2 Cu1 . 3_666 122.8(2) no
C3 O3 Cu1 . . 123.5(2) no
C3 O4 Cu1 . 3_666 121.8(2) no
C15 N1 C5 . . 114.9(3) no
C14 N2 C13 . . 114.4(3) no
O1 C1 O2 . . 124.7(3) no
O1 C1 C2 . . 117.4(3) no
O2 C1 C2 . . 117.9(3) no
O3 C3 O4 . . 125.9(3) no
O3 C3 C4 . . 117.0(3) no
O4 C3 C4 . . 117.1(3) no
N1 C5 C6 . . 124.8(4) no
C7 C6 C5 . . 119.1(4) no
C6 C7 C8 . . 118.0(4) no
C7 C8 C15 . . 118.8(4) no
C7 C8 C9 . . 133.8(4) no
C15 C8 C9 . . 107.4(3) no
O5 C9 C10 . . 127.6(5) no
O5 C9 C8 . . 125.8(5) no
C10 C9 C8 . . 106.6(3) no
C11 C10 C14 . . 118.5(4) no
C11 C10 C9 . . 133.2(4) no
C14 C10 C9 . . 108.3(3) no
C12 C11 C10 . . 117.3(4) no
C11 C12 C13 . . 119.8(4) no
N2 C13 C12 . . 124.9(4) no
N2 C14 C10 . . 125.2(3) no
N2 C14 C15 . . 126.4(3) no
C10 C14 C15 . . 108.4(3) no
N1 C15 C8 . . 124.3(3) no
N1 C15 C14 . . 126.5(3) no
C8 C15 C14 . . 109.2(3) no
Cu1 O1w H1w1 . . 115(3) no
Cu1 O1w H1w2 . . 116(2) no
H1w1 O1w H1w2 . . 113(4) no
C1 C2 H2a . . 109.5 no
C1 C2 H2b . . 109.5 no
H2a C2 H2b . . 109.5 no
C1 C2 H2c . . 109.5 no
H2a C2 H2c . . 109.5 no
H2b C2 H2c . . 109.5 no
C3 C4 H4a . . 109.5 no
C3 C4 H4b . . 109.5 no
H4a C4 H4b . . 109.5 no
C3 C4 H4c . . 109.5 no
H4a C4 H4c . . 109.5 no
H4b C4 H4c . . 109.5 no
N1 C5 H5 . . 117.6 no
C6 C5 H5 . . 117.6 no
C7 C6 H6 . . 120.4 no
C5 C6 H6 . . 120.4 no
C6 C7 H7 . . 121.0 no
C8 C7 H7 . . 121.0 no
C12 C11 H11 . . 121.3 no
C10 C11 H11 . . 121.3 no
C11 C12 H12 . . 120.1 no
C13 C12 H12 . . 120.1 no
N2 C13 H13 . . 117.5 no
C12 C13 H13 . . 117.5 no

loop_
_geom_bond_atom_site_label_1
_geom_bond_atom_site_label_2
_geom_bond_site_symmetry_2
_geom_bond_distance
_geom_bond_publ_flag
Cu1 O1 . 1.963(2) yes
Cu1 O2 3_666 1.976(2) yes
Cu1 O3 . 1.969(2) yes
Cu1 O4 3_666 1.967(2) yes
Cu1 O1w . 2.137(2) yes
Cu1 Cu1 3_666 2.6214(6) no
O1 C1 . 1.257(3) no
O2 C1 . 1.262(3) no
O3 C3 . 1.255(4) no
O4 C3 . 1.256(4) no
O5 C9 . 1.207(4) no
N1 C15 . 1.320(4) no
N1 C5 . 1.346(4) no
N2 C14 . 1.324(4) no
N2 C13 . 1.344(4) no
C1 C2 . 1.497(4) no
C3 C4 . 1.508(4) no
C5 C6 . 1.369(6) no
C6 C7 . 1.362(6) no
C7 C8 . 1.375(6) no
C8 C15 . 1.395(4) no
C8 C9 . 1.497(6) no
C9 C10 . 1.481(6) no
C10 C11 . 1.383(6) no
C10 C14 . 1.395(4) no
C11 C12 . 1.367(6) no
C12 C13 . 1.371(6) no
C14 C15 . 1.488(4) no
O1W H1w1 . 0.840(10) no
O1W H1w2 . 0.840(10) no
C2 H2a . 0.96 no
C2 H2b . 0.96 no
C2 H2c . 0.96 no
C4 H4a . 0.96 no
C4 H4b . 0.96 no
C4 H4c . 0.96 no
C5 H5 . 0.93 no
C6 H6 . 0.93 no
C7 H7 . 0.93 no
C11 H11 . 0.93 no
C12 H12 . 0.93 no
C13 H13 . 0.93 no

loop_
_geom_hbond_atom_site_label_D
_geom_hbond_atom_site_label_H
_geom_hbond_atom_site_label_A
_geom_hbond_site_symmetry_A
_geom_hbond_distance_DH
_geom_hbond_distance_HA
_geom_hbond_distance_DA
_geom_hbond_angle_DHA
_geom_hbond_publ_flag
O1w H1w1 N1 . 0.840(10) 2.010(10) 2.834(3) 170(4) yes
O1w H1w2 O2 1_655 0.840(10) 2.06(2) 2.843(3) 156(3) yes

loop_
_geom_torsion_atom_site_label_1
_geom_torsion_atom_site_label_2
_geom_torsion_atom_site_label_3
_geom_torsion_atom_site_label_4
_geom_torsion_site_symmetry_1
_geom_torsion
_geom_torsion_publ_flag
O4 Cu1 O1 C1 3_666 -88.0(2) no
O3 Cu1 O1 C1 . 80.8(2) no
O2 Cu1 O1 C1 3_666 -5.5(6) no
O1w Cu1 O1 C1 . 177.1(2) no
Cu1 Cu1 O1 C1 3_666 -2.8(2) no
O1 Cu1 O3 C3 . -85.4(2) no
O4 Cu1 O3 C3 3_666 -3.8(6) no
O2 Cu1 O3 C3 3_666 83.2(2) no
O1w Cu1 O3 C3 . -179.4(2) no
Cu1 Cu1 O3 C3 3_666 -1.0(2) no
Cu1 O1 C1 O2 . 5.1(4) no
Cu1 O1 C1 C2 . -174.5(2) no
Cu1 O2 C1 O1 3_666 -4.3(4) no
Cu1 O2 C1 C2 3_666 175.2(2) no
Cu1 O3 C3 O4 . 1.2(4) no
Cu1 O3 C3 C4 . -178.7(2) no
Cu1 O4 C3 O3 3_666 -0.5(4) no
Cu1 O4 C3 C4 3_666 179.4(2) no
C15 N1 C5 C6 . 0.3(5) no
N1 C5 C6 C7 . -1.5(6) no
C5 C6 C7 C8 . 1.4(6) no
C6 C7 C8 C15 . -0.3(6) no
C6 C7 C8 C9 . -178.8(4) no
C7 C8 C9 O5 . 0.4(8) no
C15 C8 C9 O5 . -178.2(5) no
C7 C8 C9 C10 . 179.5(4) no
C15 C8 C9 C10 . 0.9(4) no
O5 C9 C10 C11 . -0.9(8) no
C8 C9 C10 C11 . -179.9(4) no
O5 C9 C10 C14 . 178.5(5) no
C8 C9 C10 C14 . -0.5(4) no
C14 C10 C11 C12 . 0.4(6) no
C9 C10 C11 C12 . 179.7(4) no
C10 C11 C12 C13 . 0.3(6) no
C14 N2 C13 C12 . 0.8(6) no
C11 C12 C13 N2 . -1.0(7) no
C13 N2 C14 C10 . 0.0(5) no
C13 N2 C14 C15 . 179.9(3) no
C11 C10 C14 N2 . -0.6(5) no
C9 C10 C14 N2 . 179.9(3) no
C11 C10 C14 C15 . 179.5(3) no
C9 C10 C14 C15 . 0.0(4) no
C5 N1 C15 C8 . 1.0(5) no
C5 N1 C15 C14 . 179.5(3) no
C7 C8 C15 N1 . -1.0(5) no
C9 C8 C15 N1 . 177.9(3) no
C7 C8 C15 C14 . -179.7(3) no
C9 C8 C15 C14 . -0.9(4) no
N2 C14 C15 N1 . 2.0(5) no
C10 C14 C15 N1 . -178.1(3) no
N2 C14 C15 C8 . -179.3(3) no
C10 C14 C15 C8 . 0.5(4) no
